data_8102762
loop_
_publ_author_name
'Guan-Feng Li'
'Xin-Hong Chang'

_publ_section_title
;
 Crystal structure of imidazole(5-methoxylisophthalato)zinc(II),
 Zn(C3N2H4)(C9H6O5)
;
_journal_issue 3
_journal_name_full 'Zeitschrift f\"ur Kristallographie - New Crystal Structures'
_journal_page_first 491
_journal_volume 225
_journal_year 2010
_chemical_formula_sum 'C12 H10 N2 O5 Zn'
_chemical_formula_weight 327.59
_chemical_name_systematic
;
(5-methoxylisophthalic acid)(imidazole)
zinc(II), [Zn(C~9~H~6~O~5~)(C~3~N~2~H~4~)]~n~
;
_space_group_IT_number 15
_symmetry_cell_setting monoclinic
_symmetry_space_group_name_Hall '-C 2yc'
_symmetry_space_group_name_H-M 'C 1 2/c 1'
_atom_sites_solution_hydrogens geom
_atom_sites_solution_primary direct
_atom_sites_solution_secondary difmap
_audit_creation_method SHELXL-97
_cell_angle_alpha 90.00
_cell_angle_beta 117.910(2)
_cell_angle_gamma 90.00
_cell_formula_units_Z 8
_cell_length_a 18.263(4)
_cell_length_b 8.0749(17)
_cell_length_c 18.715(4)
_cell_measurement_reflns_used 3231
_cell_measurement_temperature 296(2)
_cell_measurement_theta_max 27.19
_cell_measurement_theta_min 2.46
_cell_volume 2438.9(9)
_computing_cell_refinement 'Bruker SMART'
_computing_data_collection 'Bruker SMART'
_computing_data_reduction 'Bruker SAINT'
_computing_molecular_graphics 'Bruker SHELXTL'
_computing_publication_material 'Bruker SHELXTL'
_computing_structure_refinement 'SHELXL-97 (Sheldrick, 1997)'
_computing_structure_solution 'SHELXS-97 (Sheldrick, 1990)'
_diffrn_ambient_temperature 296(2)
_diffrn_measured_fraction_theta_full 0.998
_diffrn_measured_fraction_theta_max 0.998
_diffrn_measurement_device_type 'CCD area detector'
_diffrn_measurement_method 'phi and omega scans'
_diffrn_radiation_monochromator graphite
_diffrn_radiation_source 'fine-focus sealed tube'
_diffrn_radiation_type MoK\a
_diffrn_radiation_wavelength 0.71073
_diffrn_reflns_av_R_equivalents 0.0321
_diffrn_reflns_av_sigmaI/netI 0.0300
_diffrn_reflns_limit_h_max 22
_diffrn_reflns_limit_h_min -22
_diffrn_reflns_limit_k_max 9
_diffrn_reflns_limit_k_min -9
_diffrn_reflns_limit_l_max 22
_diffrn_reflns_limit_l_min -22
_diffrn_reflns_number 8736
_diffrn_reflns_theta_full 25.50
_diffrn_reflns_theta_max 25.50
_diffrn_reflns_theta_min 2.46
_diffrn_standards_decay_% 0
_diffrn_standards_interval_count 0
_diffrn_standards_interval_time 0
_diffrn_standards_number 0
_exptl_absorpt_coefficient_mu 2.036
_exptl_absorpt_correction_T_max 0.7365
_exptl_absorpt_correction_T_min 0.5445
_exptl_absorpt_correction_type multi-scan
_exptl_absorpt_process_details sadabs
_exptl_crystal_colour colourless
_exptl_crystal_density_diffrn 1.784
_exptl_crystal_density_method 'not measured'
_exptl_crystal_description block
_exptl_crystal_F_000 1328
_exptl_crystal_size_max 0.34
_exptl_crystal_size_mid 0.20
_exptl_crystal_size_min 0.16
_refine_diff_density_max 0.787
_refine_diff_density_min -0.46
_refine_diff_density_rms 0.081
_refine_ls_extinction_method none
_refine_ls_goodness_of_fit_ref 1.060
_refine_ls_hydrogen_treatment constr
_refine_ls_matrix_type full
_refine_ls_number_parameters 182
_refine_ls_number_reflns 2266
_refine_ls_number_restraints 0
_refine_ls_restrained_S_all 1.060
_refine_ls_R_factor_all 0.0476
_refine_ls_R_factor_gt 0.0331
_refine_ls_shift/su_max 0.000
_refine_ls_shift/su_mean 0.000
_refine_ls_structure_factor_coef Fsqd
_refine_ls_weighting_details 'calc w=1/[\s^2^(Fo^2^)+(0.0462P)^2^+4.7139P] where P=(Fo^2^+2Fc^2^)/3'
_refine_ls_weighting_scheme calc
_refine_ls_wR_factor_gt 0.0811
_refine_ls_wR_factor_ref 0.0907
_reflns_number_gt 1843
_reflns_number_total 2266
_reflns_threshold_expression >2sigma(I)
_cod_data_source_file 1267-3058.cff
_cod_data_source_block a
_cod_depositor_comments
;
The following automatic conversions were performed:
'_symmetry_cell_setting' value 'Monoclinic' changed to 'monoclinic'
according to '/home/saulius/struct/CIF-dictionaries/cif_core.dic'
dictionary named 'cif_core.dic' version 2.4.1 from 2010-06-29.

Automatic conversion script
Id: cif_fix_enum 1555 2011-01-17 13:19:09Z saulius 
;
_cod_original_sg_symbol_H-M C2/c
_cod_database_code 8102762

loop_
_symmetry_equiv_pos_as_xyz
'x, y, z'
'-x, y, -z+1/2'
'x+1/2, y+1/2, z'
'-x+1/2, y+1/2, -z+1/2'
'-x, -y, -z'
'x, -y, z-1/2'
'-x+1/2, -y+1/2, -z'
'x+1/2, -y+1/2, z-1/2'

loop_
_atom_site_label
_atom_site_type_symbol
_atom_site_fract_x
_atom_site_fract_y
_atom_site_fract_z
_atom_site_U_iso_or_equiv
_atom_site_adp_type
_atom_site_occupancy
_atom_site_symmetry_multiplicity
_atom_site_calc_flag
_atom_site_refinement_flags
_atom_site_disorder_assembly
_atom_site_disorder_group
Zn1 Zn 0.23681(2) 0.26838(4) 0.28595(2) 0.02501(14) Uani 1 1 d . . .
O1 O 0.29931(16) 0.2564(3) 0.22267(15) 0.0312(5) Uani 1 1 d . . .
O2 O 0.23942(15) 0.0095(3) 0.18420(16) 0.0350(6) Uani 1 1 d . . .
O3 O 0.18034(16) -0.1263(4) -0.10589(16) 0.0466(7) Uani 1 1 d . . .
O4 O 0.29427(14) -0.1272(3) -0.12080(15) 0.0367(6) Uani 1 1 d . . .
O5 O 0.47717(17) 0.3037(3) 0.08728(17) 0.0470(7) Uani 1 1 d . . .
N1 N 0.11567(17) 0.2576(3) 0.21249(18) 0.0294(6) Uani 1 1 d . . .
N2 N -0.00981(18) 0.1574(4) 0.15555(17) 0.0360(7) Uani 1 1 d . . .
H2D H -0.0498 0.0870 0.1381 0.043 Uiso 1 1 calc R . .
C1 C 0.31232(19) 0.1220(4) 0.11681(19) 0.0263(7) Uani 1 1 d . . .
C2 C 0.2701(2) 0.0254(4) 0.0473(2) 0.0269(7) Uani 1 1 d . . .
H2 H 0.2242 -0.0366 0.0400 0.032 Uiso 1 1 calc R . .
C3 C 0.2974(2) 0.0229(4) -0.0106(2) 0.0260(7) Uani 1 1 d . . .
C4 C 0.3672(2) 0.1142(4) 0.0006(2) 0.0289(7) Uani 1 1 d . . .
H4 H 0.3861 0.1103 -0.0377 0.035 Uiso 1 1 calc R . .
C5 C 0.4079(2) 0.2109(4) 0.0698(2) 0.0304(8) Uani 1 1 d . . .
C6 C 0.3801(2) 0.2160(4) 0.1270(2) 0.0295(7) Uani 1 1 d . . .
H6 H 0.4071 0.2826 0.1726 0.035 Uiso 1 1 calc R . .
C7 C 0.2822(2) 0.1282(4) 0.1785(2) 0.0276(7) Uani 1 1 d . . .
C8 C 0.2519(2) -0.0836(4) -0.0847(2) 0.0283(7) Uani 1 1 d . . .
C9 C 0.5148(3) 0.2863(5) 0.0362(3) 0.0512(11) Uani 1 1 d . . .
H9A H 0.5289 0.1722 0.0348 0.077 Uiso 1 1 calc R . .
H9B H 0.5641 0.3526 0.0568 0.077 Uiso 1 1 calc R . .
H9C H 0.4769 0.3222 -0.0174 0.077 Uiso 1 1 calc R . .
C10 C 0.0600(2) 0.3854(4) 0.1828(2) 0.0379(9) Uani 1 1 d . . .
H10 H 0.0738 0.4970 0.1861 0.045 Uiso 1 1 calc R . .
C11 C -0.0178(2) 0.3249(5) 0.1480(2) 0.0401(9) Uani 1 1 d . . .
H11 H -0.0668 0.3852 0.1238 0.048 Uiso 1 1 calc R . .
C12 C 0.0707(2) 0.1215(4) 0.1946(2) 0.0342(8) Uani 1 1 d . . .
H12 H 0.0923 0.0149 0.2075 0.041 Uiso 1 1 calc R . .

loop_
_atom_site_aniso_label
_atom_site_aniso_U_11
_atom_site_aniso_U_22
_atom_site_aniso_U_33
_atom_site_aniso_U_23
_atom_site_aniso_U_13
_atom_site_aniso_U_12
Zn1 0.0267(2) 0.0280(2) 0.0245(2) 0.00237(15) 0.01543(17) 0.00120(15)
O1 0.0418(14) 0.0284(13) 0.0355(14) -0.0049(10) 0.0281(12) -0.0032(10)
O2 0.0431(14) 0.0260(12) 0.0492(16) 0.0057(11) 0.0326(13) 0.0018(10)
O3 0.0375(15) 0.0620(18) 0.0433(16) -0.0170(13) 0.0213(13) -0.0155(13)
O4 0.0372(14) 0.0422(15) 0.0355(14) -0.0142(11) 0.0209(12) -0.0057(11)
O5 0.0509(16) 0.0520(16) 0.0550(18) -0.0216(14) 0.0389(15) -0.0268(13)
N1 0.0278(14) 0.0304(16) 0.0304(16) 0.0010(11) 0.0140(13) 0.0001(12)
N2 0.0327(16) 0.0400(17) 0.0351(17) -0.0005(14) 0.0156(14) -0.0090(13)
C1 0.0300(17) 0.0250(16) 0.0279(18) 0.0014(13) 0.0170(15) 0.0037(13)
C2 0.0295(17) 0.0225(16) 0.034(2) 0.0007(13) 0.0189(16) -0.0010(13)
C3 0.0295(17) 0.0233(16) 0.0278(18) -0.0020(13) 0.0156(15) 0.0025(13)
C4 0.0359(18) 0.0273(17) 0.0324(19) -0.0022(14) 0.0233(16) 0.0012(14)
C5 0.0357(19) 0.0257(17) 0.036(2) -0.0044(14) 0.0213(17) -0.0043(14)
C6 0.0350(18) 0.0285(17) 0.0282(18) -0.0078(14) 0.0175(16) -0.0020(14)
C7 0.0308(17) 0.0262(17) 0.0287(18) 0.0032(14) 0.0162(15) 0.0059(14)
C8 0.0333(19) 0.0256(17) 0.0291(18) -0.0021(14) 0.0171(16) -0.0007(14)
C9 0.054(2) 0.055(3) 0.066(3) -0.013(2) 0.045(2) -0.016(2)
C10 0.036(2) 0.0299(19) 0.040(2) 0.0024(15) 0.0113(18) 0.0066(15)
C11 0.034(2) 0.045(2) 0.037(2) 0.0035(17) 0.0126(17) 0.0112(17)
C12 0.037(2) 0.0285(18) 0.036(2) 0.0018(15) 0.0158(17) -0.0002(15)

loop_
_atom_type_symbol
_atom_type_description
_atom_type_scat_dispersion_real
_atom_type_scat_dispersion_imag
_atom_type_scat_source
C C 0.0033 0.0016 'International Tables Vol C Tables 4.2.6.8 and 6.1.1.4'
H H 0.0000 0.0000 'International Tables Vol C Tables 4.2.6.8 and 6.1.1.4'
N N 0.0061 0.0033 'International Tables Vol C Tables 4.2.6.8 and 6.1.1.4'
O O 0.0106 0.0060 'International Tables Vol C Tables 4.2.6.8 and 6.1.1.4'
Zn Zn 0.2839 1.4301 'International Tables Vol C Tables 4.2.6.8 and 6.1.1.4'

loop_
_geom_angle_atom_site_label_1
_geom_angle_atom_site_label_2
_geom_angle_atom_site_label_3
_geom_angle
_geom_angle_site_symmetry_1
_geom_angle_site_symmetry_3
_geom_angle_publ_flag
O4 Zn1 N1 123.88(11) 6_556 . ?
O4 Zn1 O1 106.73(10) 6_556 . ?
N1 Zn1 O1 110.39(11) . . ?
O4 Zn1 O2 111.35(11) 6_556 4 ?
N1 Zn1 O2 105.05(10) . 4 ?
O1 Zn1 O2 95.88(9) . 4 ?
C7 O1 Zn1 113.0(2) . . ?
C7 O2 Zn1 133.6(2) . 4_545 ?
C8 O4 Zn1 115.4(2) . 6 ?
C5 O5 C9 117.9(3) . . ?
C12 N1 C10 105.6(3) . . ?
C12 N1 Zn1 124.9(2) . . ?
C10 N1 Zn1 128.5(2) . . ?
C12 N2 C11 108.1(3) . . ?
C12 N2 H2D 126.0 . . ?
C11 N2 H2D 126.0 . . ?
C6 C1 C2 120.1(3) . . ?
C6 C1 C7 120.2(3) . . ?
C2 C1 C7 119.7(3) . . ?
C3 C2 C1 119.4(3) . . ?
C3 C2 H2 120.3 . . ?
C1 C2 H2 120.3 . . ?
C2 C3 C4 120.7(3) . . ?
C2 C3 C8 118.8(3) . . ?
C4 C3 C8 120.5(3) . . ?
C5 C4 C3 119.1(3) . . ?
C5 C4 H4 120.5 . . ?
C3 C4 H4 120.5 . . ?
O5 C5 C6 115.5(3) . . ?
O5 C5 C4 124.0(3) . . ?
C6 C5 C4 120.5(3) . . ?
C5 C6 C1 120.3(3) . . ?
C5 C6 H6 119.9 . . ?
C1 C6 H6 119.9 . . ?
O1 C7 O2 122.3(3) . . ?
O1 C7 C1 117.6(3) . . ?
O2 C7 C1 120.1(3) . . ?
O3 C8 O4 124.3(3) . . ?
O3 C8 C3 120.2(3) . . ?
O4 C8 C3 115.4(3) . . ?
O5 C9 H9A 109.5 . . ?
O5 C9 H9B 109.5 . . ?
H9A C9 H9B 109.5 . . ?
O5 C9 H9C 109.5 . . ?
H9A C9 H9C 109.5 . . ?
H9B C9 H9C 109.5 . . ?
C11 C10 N1 109.7(3) . . ?
C11 C10 H10 125.1 . . ?
N1 C10 H10 125.1 . . ?
C10 C11 N2 105.8(3) . . ?
C10 C11 H11 127.1 . . ?
N2 C11 H11 127.1 . . ?
N1 C12 N2 110.7(3) . . ?
N1 C12 H12 124.6 . . ?
N2 C12 H12 124.6 . . ?

loop_
_geom_bond_atom_site_label_1
_geom_bond_atom_site_label_2
_geom_bond_distance
_geom_bond_site_symmetry_2
_geom_bond_publ_flag
Zn1 O4 1.932(2) 6_556 ?
Zn1 N1 1.986(3) . ?
Zn1 O1 1.995(2) . ?
Zn1 O2 2.016(2) 4 ?
O1 C7 1.269(4) . ?
O2 C7 1.273(4) . ?
O2 Zn1 2.016(2) 4_545 ?
O3 C8 1.225(4) . ?
O4 C8 1.291(4) . ?
O4 Zn1 1.932(2) 6 ?
O5 C5 1.371(4) . ?
O5 C9 1.421(5) . ?
N1 C12 1.318(4) . ?
N1 C10 1.370(4) . ?
N2 C12 1.332(4) . ?
N2 C11 1.360(5) . ?
N2 H2D 0.8600 . ?
C1 C6 1.387(5) . ?
C1 C2 1.398(4) . ?
C1 C7 1.494(4) . ?
C2 C3 1.389(4) . ?
C2 H2 0.9300 . ?
C3 C4 1.401(5) . ?
C3 C8 1.509(5) . ?
C4 C5 1.392(5) . ?
C4 H4 0.9300 . ?
C5 C6 1.385(5) . ?
C6 H6 0.9300 . ?
C9 H9A 0.9600 . ?
C9 H9B 0.9600 . ?
C9 H9C 0.9600 . ?
C10 C11 1.347(5) . ?
C10 H10 0.9300 . ?
C11 H11 0.9300 . ?
C12 H12 0.9300 . ?

loop_
_geom_hbond_atom_site_label_D
_geom_hbond_atom_site_label_H
_geom_hbond_atom_site_label_A
_geom_hbond_distance_DH
_geom_hbond_distance_HA
_geom_hbond_distance_DA
_geom_hbond_angle_DHA
_geom_hbond_site_symmetry_A
N2 H2D O5 0.86 2.61 3.092(4) 116.5 3_445
N2 H2D O3 0.86 2.19 2.814(4) 129.0 5

loop_
_geom_torsion_atom_site_label_1
_geom_torsion_atom_site_label_2
_geom_torsion_atom_site_label_3
_geom_torsion_atom_site_label_4
_geom_torsion
_geom_torsion_site_symmetry_1
_geom_torsion_site_symmetry_2
_geom_torsion_site_symmetry_3
_geom_torsion_site_symmetry_4
_geom_torsion_publ_flag
O4 Zn1 O1 C7 80.8(2) 6_556 . . . ?
N1 Zn1 O1 C7 -56.4(2) . . . . ?
O2 Zn1 O1 C7 -164.8(2) 4 . . . ?
O4 Zn1 N1 C12 -33.0(3) 6_556 . . . ?
O1 Zn1 N1 C12 95.3(3) . . . . ?
O2 Zn1 N1 C12 -162.4(3) 4 . . . ?
O4 Zn1 N1 C10 133.8(3) 6_556 . . . ?
O1 Zn1 N1 C10 -97.9(3) . . . . ?
O2 Zn1 N1 C10 4.4(3) 4 . . . ?
C6 C1 C2 C3 0.8(5) . . . . ?
C7 C1 C2 C3 178.7(3) . . . . ?
C1 C2 C3 C4 0.9(5) . . . . ?
C1 C2 C3 C8 179.2(3) . . . . ?
C2 C3 C4 C5 -1.5(5) . . . . ?
C8 C3 C4 C5 -179.8(3) . . . . ?
C9 O5 C5 C6 171.9(3) . . . . ?
C9 O5 C5 C4 -7.1(5) . . . . ?
C3 C4 C5 O5 179.3(3) . . . . ?
C3 C4 C5 C6 0.4(5) . . . . ?
O5 C5 C6 C1 -177.7(3) . . . . ?
C4 C5 C6 C1 1.3(5) . . . . ?
C2 C1 C6 C5 -1.9(5) . . . . ?
C7 C1 C6 C5 -179.7(3) . . . . ?
Zn1 O1 C7 O2 -10.0(4) . . . . ?
Zn1 O1 C7 C1 168.4(2) . . . . ?
Zn1 O2 C7 O1 -117.6(3) 4_545 . . . ?
Zn1 O2 C7 C1 64.0(4) 4_545 . . . ?
C6 C1 C7 O1 23.8(5) . . . . ?
C2 C1 C7 O1 -154.0(3) . . . . ?
C6 C1 C7 O2 -157.7(3) . . . . ?
C2 C1 C7 O2 24.5(5) . . . . ?
Zn1 O4 C8 O3 0.2(4) 6 . . . ?
Zn1 O4 C8 C3 178.5(2) 6 . . . ?
C2 C3 C8 O3 21.6(5) . . . . ?
C4 C3 C8 O3 -160.0(3) . . . . ?
C2 C3 C8 O4 -156.7(3) . . . . ?
C4 C3 C8 O4 21.6(4) . . . . ?
C12 N1 C10 C11 0.5(4) . . . . ?
Zn1 N1 C10 C11 -168.3(2) . . . . ?
N1 C10 C11 N2 -0.7(4) . . . . ?
C12 N2 C11 C10 0.7(4) . . . . ?
C10 N1 C12 N2 -0.1(4) . . . . ?
Zn1 N1 C12 N2 169.2(2) . . . . ?
C11 N2 C12 N1 -0.4(4) . . . . ?
